data_7224058
loop_
_publ_author_name
'Pratap, Ramendra'
'Singh, Surjeet'
'Shally, Shally'
'Shaw, Ranjay'
'Yadav, Reena'
'Kumar, Abhinav'

_publ_section_title
;
 Microwave directed metal-free regiodivergent synthesis of 1,2-teraryls
 and study of supramolecular interactions
;
_journal_name_full 'RSC Adv.'
_journal_paper_doi 10.1039/C5RA25752B
_journal_year 2016
_chemical_formula_sum 'C24 H22 F N3'
_chemical_formula_weight 371.44
_space_group_crystal_system triclinic
_space_group_IT_number 2
_space_group_name_Hall '-P 1'
_space_group_name_H-M_alt 'P -1'
_symmetry_cell_setting triclinic
_symmetry_space_group_name_Hall '-P 1'
_symmetry_space_group_name_H-M 'P -1'
_atom_sites_solution_hydrogens mixed
_audit_creation_method SHELXL-2014/7
_audit_update_record
;
2015-11-30 deposited with the CCDC.
2016-01-22 downloaded from the CCDC.
;
_cell_angle_alpha 105.508(4)
_cell_angle_beta 106.640(4)
_cell_angle_gamma 110.161(4)
_cell_formula_units_Z 2
_cell_length_a 10.0016(5)
_cell_length_b 10.9336(5)
_cell_length_c 11.1245(6)
_cell_measurement_reflns_used 4612
_cell_measurement_temperature 298(2)
_cell_measurement_theta_max 29.1144
_cell_measurement_theta_min 3.2420
_cell_volume 999.42(11)
_computing_cell_refinement
;
CrysAlisPro, Agilent Technologies,
Version 1.171.34.49 (release 20-01-2011 CrysAlis171 .NET)
(compiled Jan 20 2011,15:58:25)
;
_computing_data_collection
;
CrysAlisPro, Agilent Technologies,
Version 1.171.34.49 (release 20-01-2011 CrysAlis171 .NET)
(compiled Jan 20 2011,15:58:25)
;
_computing_data_reduction
;
CrysAlisPro, Agilent Technologies,
Version 1.171.34.49 (release 20-01-2011 CrysAlis171 .NET)
(compiled Jan 20 2011,15:58:25)
;
_computing_molecular_graphics 'ORTEP3 for Windows - Farrugia, L. J. J. Appl. Crystallogr. 1997, 30, 565'
_computing_publication_material
;
 'WinGX publication routines, Farrugia, 
 L. J., J. Appl. Crystallogr., 1999, 32, 837-838
;
_computing_structure_refinement
;
 SHELXL-2014/7 (Sheldrick, 2014)
 Sheldrick GM (2008) Acta Crystallogr A64:112--122 and 
 C. B. H\"ubschle, G. M. Sheldrick and B. Dittrich
 ShelXle: a Qt graphical user interface for SHELXL
 J. Appl. Cryst., 44, (2011) 1281-1284.
;
_computing_structure_solution
; 
 SIR97- Altomare A., Burla M.C., Camalli M., Cascarano G.L., Giacovazzo C. , 
 Guagliardi A., Moliterni A.G.G., Polidori G.,Spagna R. 
 (1999) J. Appl. Cryst. 32, 115-119
;
_diffrn_ambient_temperature 298(2)
_diffrn_detector_area_resol_mean 15.9853
_diffrn_measured_fraction_theta_full 0.997
_diffrn_measured_fraction_theta_max 0.892
_diffrn_measurement_device_type 'Xcalibur, Sapphire3'
_diffrn_radiation_type MoK\a
_diffrn_radiation_wavelength 0.71073
_diffrn_reflns_av_R_equivalents 0.0226
_diffrn_reflns_av_unetI/netI 0.0255
_diffrn_reflns_laue_measured_fraction_full 0.997
_diffrn_reflns_laue_measured_fraction_max 0.892
_diffrn_reflns_limit_h_max 12
_diffrn_reflns_limit_h_min -13
_diffrn_reflns_limit_k_max 14
_diffrn_reflns_limit_k_min -14
_diffrn_reflns_limit_l_max 14
_diffrn_reflns_limit_l_min -14
_diffrn_reflns_number 16065
_diffrn_reflns_point_group_measured_fraction_full 0.997
_diffrn_reflns_point_group_measured_fraction_max 0.892
_diffrn_reflns_theta_full 25.000
_diffrn_reflns_theta_max 29.179
_diffrn_reflns_theta_min 3.249
_diffrn_source 'Enhance (Mo) X-ray Source'
_exptl_absorpt_coefficient_mu 0.080
_exptl_absorpt_correction_T_max 1.00000
_exptl_absorpt_correction_T_min 0.83885
_exptl_absorpt_correction_type multi-scan
_exptl_absorpt_process_details
;
CrysAlisPro, Agilent Technologies,
Version 1.171.34.49 (release 20-01-2011 CrysAlis171 .NET)
(compiled Jan 20 2011,15:58:25)
Empirical absorption correction using spherical harmonics,
 implemented in SCALE3 ABSPACK scaling algorithm.
;
_exptl_crystal_colour yellow
_exptl_crystal_density_diffrn 1.234
_exptl_crystal_description irregular
_exptl_crystal_F_000 392
_exptl_crystal_size_max 0.220
_exptl_crystal_size_mid 0.200
_exptl_crystal_size_min 0.190
_refine_diff_density_max 0.213
_refine_diff_density_min -0.153
_refine_diff_density_rms 0.030
_refine_ls_extinction_method none
_refine_ls_goodness_of_fit_ref 0.930
_refine_ls_hydrogen_treatment mixed
_refine_ls_matrix_type full
_refine_ls_number_parameters 261
_refine_ls_number_reflns 4826
_refine_ls_number_restraints 0
_refine_ls_restrained_S_all 0.930
_refine_ls_R_factor_all 0.0728
_refine_ls_R_factor_gt 0.0539
_refine_ls_shift/su_max 0.000
_refine_ls_shift/su_mean 0.000
_refine_ls_structure_factor_coef Fsqd
_refine_ls_weighting_details 'w=1/[\s^2^(Fo^2^)+(0.0661P)^2^+0.3247P] where P=(Fo^2^+2Fc^2^)/3'
_refine_ls_weighting_scheme calc
_refine_ls_wR_factor_gt 0.1288
_refine_ls_wR_factor_ref 0.1419
_reflns_Friedel_coverage 0.000
_reflns_number_gt 3727
_reflns_number_total 4826
_reflns_threshold_expression 'I > 2\s(I)'
_cod_data_source_file c5ra25752b2.cif
_cod_data_source_block shelx
_cod_original_cell_volume 999.42(9)
_cod_database_code 7224058
_shelx_shelxl_version_number 2014/7
_shelx_space_group_comment
;
The symmetry employed for this shelxl refinement is uniquely defined
by the following loop, which should always be used as a source of
symmetry information in preference to the above space-group names.
They are only intended as comments.
;
_shelx_estimated_absorpt_t_min 0.983
_shelx_estimated_absorpt_t_max 0.985

loop_
_space_group_symop_operation_xyz
'x, y, z'
'-x, -y, -z'

loop_
_atom_site_label
_atom_site_type_symbol
_atom_site_fract_x
_atom_site_fract_y
_atom_site_fract_z
_atom_site_U_iso_or_equiv
_atom_site_adp_type
_atom_site_occupancy
_atom_site_site_symmetry_order
_atom_site_calc_flag
_atom_site_refinement_flags_posn
_atom_site_refinement_flags_adp
F1 F 0.97627(12) 0.78460(13) 0.06392(14) 0.0752(4) Uani 1 1 d . .
N3 N 0.10536(17) 0.83807(18) -0.35428(18) 0.0593(4) Uani 1 1 d . .
C5 C 0.5461(2) 1.34158(18) -0.2559(2) 0.0531(4) Uani 1 1 d . .
H5A H 0.6260 1.3908 -0.1622 0.064 Uiso 1 1 calc R U
H5B H 0.4444 1.3131 -0.2528 0.064 Uiso 1 1 calc R U
N1 N 0.55773(16) 1.21434(14) -0.32794(14) 0.0455(3) Uani 1 1 d . .
C15 C 0.85907(18) 0.83385(16) -0.12042(19) 0.0489(4) Uani 1 1 d . .
H15 H 0.9336 0.8281 -0.1529 0.059 Uiso 1 1 calc R U
N2 N 0.1607(2) 1.1027(2) -0.4892(2) 0.0866(6) Uani 1 1 d . .
C14 C 0.74397(18) 0.86475(16) -0.18786(17) 0.0435(4) Uani 1 1 d . .
H14 H 0.7408 0.8794 -0.2670 0.052 Uiso 1 1 calc R U
C21 C 0.2211(2) 0.4802(2) -0.2578(2) 0.0672(5) Uani 1 1 d . .
H21 H 0.2225 0.3959 -0.3026 0.081 Uiso 1 1 calc R U
C23 C 0.1488(2) 0.6106(2) -0.1025(2) 0.0640(5) Uani 1 1 d . .
H23 H 0.1021 0.6148 -0.0413 0.077 Uiso 1 1 calc R U
C20 C 0.2881(2) 0.59898(18) -0.28290(19) 0.0514(4) Uani 1 1 d . .
H20 H 0.3353 0.5943 -0.3438 0.062 Uiso 1 1 calc R U
C2 C 0.7360(2) 1.34824(19) -0.4067(2) 0.0596(5) Uani 1 1 d . .
H2A H 0.6591 1.2960 -0.5016 0.071 Uiso 1 1 calc R U
H2B H 0.8394 1.3760 -0.4062 0.071 Uiso 1 1 calc R U
C17 C 0.7533(2) 0.81871(19) 0.04611(19) 0.0532(4) Uani 1 1 d . .
H17 H 0.7573 0.8027 0.1248 0.064 Uiso 1 1 calc R U
C16 C 0.86064(18) 0.81205(17) -0.00516(19) 0.0499(4) Uani 1 1 d . .
C4 C 0.5672(2) 1.44115(19) -0.3284(2) 0.0648(5) Uani 1 1 d . .
H4A H 0.5651 1.5269 -0.2769 0.078 Uiso 1 1 calc R U
H4B H 0.4814 1.3952 -0.4189 0.078 Uiso 1 1 calc R U
C11 C 0.33301(18) 1.02481(16) -0.33941(16) 0.0429(3) Uani 1 1 d . .
C10 C 0.26339(17) 0.90542(16) -0.31193(16) 0.0417(3) Uani 1 1 d . .
C24 C 0.21390(19) 0.72862(19) -0.12808(17) 0.0499(4) Uani 1 1 d . .
H24 H 0.2098 0.8118 -0.0846 0.060 Uiso 1 1 calc R U
C8 C 0.52040(17) 0.92118(15) -0.20855(15) 0.0381(3) Uani 1 1 d . .
C19 C 0.28564(17) 0.72483(16) -0.21810(16) 0.0408(3) Uani 1 1 d . .
C9 C 0.35990(17) 0.85408(15) -0.24306(15) 0.0383(3) Uani 1 1 d . .
C13 C 0.63273(16) 0.87421(15) -0.13915(15) 0.0382(3) Uani 1 1 d . .
C7 C 0.58658(17) 1.04067(15) -0.23510(16) 0.0411(3) Uani 1 1 d . .
H7 H 0.6942 1.0843 -0.2097 0.049 Uiso 1 1 calc R U
C6 C 0.49582(18) 1.09564(16) -0.29829(15) 0.0404(3) Uani 1 1 d . .
C18 C 0.63855(19) 0.84986(17) -0.02196(17) 0.0469(4) Uani 1 1 d . .
H18 H 0.5643 0.8545 0.0113 0.056 Uiso 1 1 calc R U
C22 C 0.1526(2) 0.4864(2) -0.1670(3) 0.0711(6) Uani 1 1 d . .
H22 H 0.1089 0.4069 -0.1492 0.085 Uiso 1 1 calc R U
C3 C 0.7210(2) 1.48061(19) -0.3417(2) 0.0624(5) Uani 1 1 d . .
H3A H 0.8071 1.5400 -0.2516 0.075 Uiso 1 1 calc R U
H3B H 0.7270 1.5351 -0.3977 0.075 Uiso 1 1 calc R U
C1 C 0.7112(2) 1.25249(18) -0.33041(19) 0.0508(4) Uani 1 1 d . .
H1A H 0.7176 1.1669 -0.3758 0.061 Uiso 1 1 calc R U
H1B H 0.7923 1.3017 -0.2373 0.061 Uiso 1 1 calc R U
C12 C 0.2364(2) 1.06814(19) -0.4219(2) 0.0565(5) Uani 1 1 d . .
H3' H 0.046(2) 0.866(2) -0.400(2) 0.057(5) Uiso 1 1 d . .
H3'' H 0.062(2) 0.753(2) -0.352(2) 0.061(6) Uiso 1 1 d . .

loop_
_atom_site_aniso_label
_atom_site_aniso_U_11
_atom_site_aniso_U_22
_atom_site_aniso_U_33
_atom_site_aniso_U_23
_atom_site_aniso_U_13
_atom_site_aniso_U_12
F1 0.0552(6) 0.0872(8) 0.1092(10) 0.0630(7) 0.0271(6) 0.0485(6)
N3 0.0399(8) 0.0627(10) 0.0826(12) 0.0441(9) 0.0163(7) 0.0276(7)
C5 0.0553(10) 0.0467(9) 0.0640(11) 0.0232(8) 0.0236(8) 0.0308(8)
N1 0.0507(7) 0.0420(7) 0.0536(8) 0.0255(6) 0.0220(6) 0.0270(6)
C15 0.0420(8) 0.0421(8) 0.0713(11) 0.0261(8) 0.0259(8) 0.0244(7)
N2 0.0541(9) 0.0944(13) 0.1250(17) 0.0774(13) 0.0196(10) 0.0380(9)
C14 0.0452(8) 0.0420(8) 0.0504(9) 0.0228(7) 0.0210(7) 0.0235(7)
C21 0.0686(12) 0.0510(10) 0.0911(15) 0.0383(11) 0.0302(11) 0.0326(9)
C23 0.0529(10) 0.0836(14) 0.0715(13) 0.0489(12) 0.0314(9) 0.0308(10)
C20 0.0583(10) 0.0502(9) 0.0613(11) 0.0307(8) 0.0280(8) 0.0327(8)
C2 0.0741(12) 0.0546(10) 0.0574(11) 0.0289(9) 0.0326(10) 0.0287(9)
C17 0.0550(10) 0.0614(10) 0.0549(10) 0.0354(9) 0.0192(8) 0.0333(8)
C16 0.0390(8) 0.0442(8) 0.0681(11) 0.0286(8) 0.0123(7) 0.0246(7)
C4 0.0650(12) 0.0464(9) 0.0870(14) 0.0333(10) 0.0240(10) 0.0315(9)
C11 0.0446(8) 0.0456(8) 0.0461(8) 0.0231(7) 0.0152(7) 0.0283(7)
C10 0.0406(8) 0.0440(8) 0.0454(8) 0.0204(7) 0.0156(7) 0.0246(7)
C24 0.0443(8) 0.0602(10) 0.0500(9) 0.0256(8) 0.0193(7) 0.0269(8)
C8 0.0412(8) 0.0393(7) 0.0373(7) 0.0164(6) 0.0133(6) 0.0239(6)
C19 0.0367(7) 0.0454(8) 0.0438(8) 0.0232(7) 0.0128(6) 0.0221(6)
C9 0.0419(8) 0.0398(7) 0.0393(8) 0.0185(6) 0.0156(6) 0.0243(6)
C13 0.0376(7) 0.0350(7) 0.0430(8) 0.0175(6) 0.0132(6) 0.0194(6)
C7 0.0385(8) 0.0411(8) 0.0455(8) 0.0197(7) 0.0140(6) 0.0214(6)
C6 0.0459(8) 0.0397(7) 0.0407(8) 0.0188(6) 0.0161(6) 0.0247(7)
C18 0.0471(9) 0.0555(9) 0.0503(9) 0.0272(8) 0.0209(7) 0.0316(8)
C22 0.0563(11) 0.0723(13) 0.1030(17) 0.0623(13) 0.0344(11) 0.0277(10)
C3 0.0719(12) 0.0469(9) 0.0697(12) 0.0312(9) 0.0267(10) 0.0254(9)
C1 0.0596(10) 0.0509(9) 0.0572(10) 0.0278(8) 0.0306(8) 0.0321(8)
C12 0.0453(9) 0.0589(10) 0.0735(12) 0.0406(10) 0.0182(8) 0.0275(8)

loop_
_atom_type_symbol
_atom_type_description
_atom_type_scat_dispersion_real
_atom_type_scat_dispersion_imag
_atom_type_scat_source
C C 0.0033 0.0016 'International Tables Vol C Tables 4.2.6.8 and 6.1.1.4'
H H 0.0000 0.0000 'International Tables Vol C Tables 4.2.6.8 and 6.1.1.4'
N N 0.0061 0.0033 'International Tables Vol C Tables 4.2.6.8 and 6.1.1.4'
F F 0.0171 0.0103 'International Tables Vol C Tables 4.2.6.8 and 6.1.1.4'

loop_
_geom_angle_atom_site_label_1
_geom_angle_atom_site_label_2
_geom_angle_atom_site_label_3
_geom_angle
C10 N3 H3' 120.7(13)
C10 N3 H3'' 119.0(13)
H3' N3 H3'' 118.6(18)
N1 C5 C4 110.48(15)
N1 C5 H5A 109.6
C4 C5 H5A 109.6
N1 C5 H5B 109.6
C4 C5 H5B 109.6
H5A C5 H5B 108.1
C6 N1 C1 116.81(12)
C6 N1 C5 116.38(13)
C1 N1 C5 111.14(13)
C16 C15 C14 118.36(15)
C16 C15 H15 120.8
C14 C15 H15 120.8
C15 C14 C13 121.01(15)
C15 C14 H14 119.5
C13 C14 H14 119.5
C22 C21 C20 120.18(18)
C22 C21 H21 119.9
C20 C21 H21 119.9
C22 C23 C24 120.31(18)
C22 C23 H23 119.8
C24 C23 H23 119.8
C21 C20 C19 120.58(17)
C21 C20 H20 119.7
C19 C20 H20 119.7
C1 C2 C3 111.28(15)
C1 C2 H2A 109.4
C3 C2 H2A 109.4
C1 C2 H2B 109.4
C3 C2 H2B 109.4
H2A C2 H2B 108.0
C16 C17 C18 118.34(16)
C16 C17 H17 120.8
C18 C17 H17 120.8
C15 C16 C17 122.94(14)
C15 C16 F1 118.71(15)
C17 C16 F1 118.34(16)
C5 C4 C3 110.65(15)
C5 C4 H4A 109.5
C3 C4 H4A 109.5
C5 C4 H4B 109.5
C3 C4 H4B 109.5
H4A C4 H4B 108.1
C6 C11 C10 121.68(13)
C6 C11 C12 118.16(14)
C10 C11 C12 119.90(14)
N3 C10 C11 120.38(14)
N3 C10 C9 120.43(14)
C11 C10 C9 119.17(13)
C23 C24 C19 120.71(17)
C23 C24 H24 119.6
C19 C24 H24 119.6
C9 C8 C7 120.99(12)
C9 C8 C13 123.32(13)
C7 C8 C13 115.68(13)
C20 C19 C24 118.46(15)
C20 C19 C9 120.84(14)
C24 C19 C9 120.70(14)
C8 C9 C10 118.59(13)
C8 C9 C19 122.12(12)
C10 C9 C19 119.17(13)
C18 C13 C14 118.40(13)
C18 C13 C8 122.79(13)
C14 C13 C8 118.63(13)
C6 C7 C8 121.57(14)
C6 C7 H7 119.2
C8 C7 H7 119.2
C7 C6 N1 123.20(14)
C7 C6 C11 117.91(13)
N1 C6 C11 118.84(12)
C17 C18 C13 120.94(15)
C17 C18 H18 119.5
C13 C18 H18 119.5
C21 C22 C23 119.75(17)
C21 C22 H22 120.1
C23 C22 H22 120.1
C4 C3 C2 110.73(15)
C4 C3 H3A 109.5
C2 C3 H3A 109.5
C4 C3 H3B 109.5
C2 C3 H3B 109.5
H3A C3 H3B 108.1
N1 C1 C2 109.29(14)
N1 C1 H1A 109.8
C2 C1 H1A 109.8
N1 C1 H1B 109.8
C2 C1 H1B 109.8
H1A C1 H1B 108.3
N2 C12 C11 178.8(2)

loop_
_geom_bond_atom_site_label_1
_geom_bond_atom_site_label_2
_geom_bond_distance
F1 C16 1.3681(17)
N3 C10 1.359(2)
N3 H3' 0.85(2)
N3 H3'' 0.89(2)
C5 N1 1.470(2)
C5 C4 1.512(2)
C5 H5A 0.9700
C5 H5B 0.9700
N1 C6 1.4030(19)
N1 C1 1.456(2)
C15 C16 1.362(3)
C15 C14 1.382(2)
C15 H15 0.9300
N2 C12 1.139(2)
C14 C13 1.392(2)
C14 H14 0.9300
C21 C22 1.374(3)
C21 C20 1.383(2)
C21 H21 0.9300
C23 C22 1.374(3)
C23 C24 1.376(2)
C23 H23 0.9300
C20 C19 1.385(2)
C20 H20 0.9300
C2 C1 1.515(2)
C2 C3 1.514(3)
C2 H2A 0.9700
C2 H2B 0.9700
C17 C16 1.365(2)
C17 C18 1.385(2)
C17 H17 0.9300
C4 C3 1.510(3)
C4 H4A 0.9700
C4 H4B 0.9700
C11 C6 1.405(2)
C11 C10 1.411(2)
C11 C12 1.429(2)
C10 C9 1.4190(19)
C24 C19 1.389(2)
C24 H24 0.9300
C8 C9 1.395(2)
C8 C7 1.398(2)
C8 C13 1.4950(18)
C19 C9 1.494(2)
C13 C18 1.388(2)
C7 C6 1.3843(19)
C7 H7 0.9300
C18 H18 0.9300
C22 H22 0.9300
C3 H3A 0.9700
C3 H3B 0.9700
C1 H1A 0.9700
C1 H1B 0.9700

loop_
_geom_hbond_atom_site_label_D
_geom_hbond_atom_site_label_H
_geom_hbond_atom_site_label_A
_geom_hbond_distance_DH
_geom_hbond_distance_HA
_geom_hbond_distance_DA
_geom_hbond_angle_DHA
_geom_hbond_site_symmetry_A
N3 H3' N2 0.85(2) 2.28(2) 3.110(2) 164.6(17) 2_574

loop_
_geom_torsion_atom_site_label_1
_geom_torsion_atom_site_label_2
_geom_torsion_atom_site_label_3
_geom_torsion_atom_site_label_4
_geom_torsion
C4 C5 N1 C6 -161.75(14)
C4 C5 N1 C1 61.23(18)
C16 C15 C14 C13 0.3(2)
C22 C21 C20 C19 -0.7(3)
C14 C15 C16 C17 0.3(3)
C14 C15 C16 F1 -178.55(14)
C18 C17 C16 C15 -0.4(3)
C18 C17 C16 F1 178.48(15)
N1 C5 C4 C3 -56.0(2)
C6 C11 C10 N3 -179.27(16)
C12 C11 C10 N3 -5.2(2)
C6 C11 C10 C9 -1.1(2)
C12 C11 C10 C9 172.97(15)
C22 C23 C24 C19 -0.7(3)
C21 C20 C19 C24 -0.2(2)
C21 C20 C19 C9 179.06(16)
C23 C24 C19 C20 0.9(2)
C23 C24 C19 C9 -178.41(15)
C7 C8 C9 C10 3.0(2)
C13 C8 C9 C10 -178.43(13)
C7 C8 C9 C19 178.93(14)
C13 C8 C9 C19 -2.5(2)
N3 C10 C9 C8 176.26(15)
C11 C10 C9 C8 -1.9(2)
N3 C10 C9 C19 0.2(2)
C11 C10 C9 C19 -177.99(14)
C20 C19 C9 C8 -62.6(2)
C24 C19 C9 C8 116.71(17)
C20 C19 C9 C10 113.33(17)
C24 C19 C9 C10 -67.38(19)
C15 C14 C13 C18 -0.9(2)
C15 C14 C13 C8 174.38(13)
C9 C8 C13 C18 -49.8(2)
C7 C8 C13 C18 128.89(16)
C9 C8 C13 C14 135.19(16)
C7 C8 C13 C14 -46.17(19)
C9 C8 C7 C6 -1.0(2)
C13 C8 C7 C6 -179.71(14)
C8 C7 C6 N1 -179.29(14)
C8 C7 C6 C11 -2.0(2)
C1 N1 C6 C7 18.9(2)
C5 N1 C6 C7 -115.67(17)
C1 N1 C6 C11 -158.39(15)
C5 N1 C6 C11 67.05(19)
C10 C11 C6 C7 3.0(2)
C12 C11 C6 C7 -171.13(15)
C10 C11 C6 N1 -179.55(14)
C12 C11 C6 N1 6.3(2)
C16 C17 C18 C13 -0.2(3)
C14 C13 C18 C17 0.8(2)
C8 C13 C18 C17 -174.24(14)
C20 C21 C22 C23 0.9(3)
C24 C23 C22 C21 -0.3(3)
C5 C4 C3 C2 52.5(2)
C1 C2 C3 C4 -53.5(2)
C6 N1 C1 C2 161.91(14)
C5 N1 C1 C2 -61.27(18)
C3 C2 C1 N1 57.4(2)
